data_2228701
loop_
_publ_author_name
'Zhai, Xiu-Rong'

_publ_section_title
;
 (<i>E</i>)-2-[1-(3-Chloro-4-fluorophenyl)ethylidene]hydrazinecarbothioamide
;
_journal_coeditor_code FB2232
_journal_issue 1
_journal_name_full 'Acta Crystallographica Section E'
_journal_page_first o76
_journal_paper_doi 10.1107/S1600536810051093
_journal_volume 67
_journal_year 2011
_chemical_formula_iupac 'C9 H9 Cl F N3 S'
_chemical_formula_moiety 'C9 H9 Cl F N3 S'
_chemical_formula_sum 'C9 H9 Cl F N3 S'
_chemical_formula_weight 245.70
_chemical_name_systematic
;
(<i>E</i>)-2-[1-(3-Chloro-4-fluorophenyl)ethylidene]hydrazinecarbothioamide
;
_space_group_IT_number 14
_symmetry_cell_setting monoclinic
_symmetry_space_group_name_Hall '-P 2ybc'
_symmetry_space_group_name_H-M 'P 1 21/c 1'
_atom_sites_solution_hydrogens difmap
_atom_sites_solution_primary direct
_atom_sites_solution_secondary difmap
_cell_angle_alpha 90.00
_cell_angle_beta 112.244(4)
_cell_angle_gamma 90.00
_cell_formula_units_Z 4
_cell_length_a 7.8226(10)
_cell_length_b 8.2415(12)
_cell_length_c 18.4582(19)
_cell_measurement_reflns_used 3779
_cell_measurement_temperature 296(2)
_cell_measurement_theta_max 28.23
_cell_measurement_theta_min 2.38
_cell_volume 1101.4(2)
_computing_cell_refinement '<i>SAINT</i> (Bruker, 2005)'
_computing_data_collection '<i>APEX2</i> (Bruker, 2005)'
_computing_data_reduction '<i>SAINT</i> (Bruker, 2005)'
_computing_molecular_graphics '<i>SHELXTL</i> (Sheldrick, 2008)'
_computing_publication_material '<i>SHELXTL</i> (Sheldrick, 2008)'
_computing_structure_refinement '<i>SHELXTL</i> (Sheldrick, 2008)'
_computing_structure_solution '<i>SHELXTL</i> (Sheldrick, 2008)'
_diffrn_ambient_temperature 296(2)
_diffrn_measured_fraction_theta_full 0.990
_diffrn_measured_fraction_theta_max 0.990
_diffrn_measurement_device_type 'Bruker SMART APEXII CCD area-detector'
_diffrn_measurement_method '\f and \w'
_diffrn_radiation_monochromator graphite
_diffrn_radiation_source 'fine-focus sealed tube'
_diffrn_radiation_type MoK\a
_diffrn_radiation_wavelength 0.71073
_diffrn_reflns_av_R_equivalents 0.0181
_diffrn_reflns_av_sigmaI/netI 0.0209
_diffrn_reflns_limit_h_max 5
_diffrn_reflns_limit_h_min -9
_diffrn_reflns_limit_k_max 10
_diffrn_reflns_limit_k_min -9
_diffrn_reflns_limit_l_max 23
_diffrn_reflns_limit_l_min -20
_diffrn_reflns_number 6461
_diffrn_reflns_theta_full 26.98
_diffrn_reflns_theta_max 26.98
_diffrn_reflns_theta_min 2.38
_diffrn_standards_number 0
_exptl_absorpt_coefficient_mu 0.519
_exptl_absorpt_correction_T_max 0.9499
_exptl_absorpt_correction_T_min 0.9262
_exptl_absorpt_correction_type multi-scan
_exptl_absorpt_process_details '(<i>SADABS</i>; Bruker, 2005)'
_exptl_crystal_colour colorless
_exptl_crystal_density_diffrn 1.482
_exptl_crystal_density_method 'not measured'
_exptl_crystal_description block
_exptl_crystal_F_000 504
_exptl_crystal_size_max 0.15
_exptl_crystal_size_mid 0.12
_exptl_crystal_size_min 0.10
_refine_diff_density_max 0.471
_refine_diff_density_min -0.466
_refine_ls_extinction_method none
_refine_ls_goodness_of_fit_ref 1.059
_refine_ls_hydrogen_treatment constr
_refine_ls_matrix_type full
_refine_ls_number_parameters 137
_refine_ls_number_reflns 2379
_refine_ls_number_restraints 0
_refine_ls_restrained_S_all 1.059
_refine_ls_R_factor_all 0.0492
_refine_ls_R_factor_gt 0.0437
_refine_ls_shift/su_max 0.000
_refine_ls_shift/su_mean 0.000
_refine_ls_structure_factor_coef Fsqd
_refine_ls_weighting_details 'calc w=1/[\s^2^(Fo^2^)+(0.0639P)^2^+0.6228P] where P=(Fo^2^+2Fc^2^)/3'
_refine_ls_weighting_scheme calc
_refine_ls_wR_factor_gt 0.1221
_refine_ls_wR_factor_ref 0.1276
_reflns_number_gt 2069
_reflns_number_total 2379
_reflns_threshold_expression I>2sigma(I)
_cod_data_source_file fb2232.cif
_cod_data_source_block I
_cod_original_sg_symbol_H-M 'P 21/c'
_cod_database_code 2228701
_cod_database_fobs_code 2228701

loop_
_symmetry_equiv_pos_as_xyz
'x, y, z'
'-x, y+1/2, -z+1/2'
'-x, -y, -z'
'x, -y-1/2, z-1/2'

loop_
_atom_site_type_symbol
_atom_site_label
_atom_site_fract_x
_atom_site_fract_y
_atom_site_fract_z
_atom_site_U_iso_or_equiv
_atom_site_adp_type
_atom_site_calc_flag
_atom_site_refinement_flags
_atom_site_occupancy
_atom_site_disorder_assembly
_atom_site_disorder_group
Cl Cl1 1.35789(9) 0.14464(12) 0.01370(4) 0.0767(3) Uani d . 1 . .
S S1 0.48566(10) 0.45517(7) 0.27045(4) 0.0579(2) Uani d . 1 . .
F F1 1.0826(2) 0.3057(2) -0.11859(9) 0.0675(4) Uani d . 1 . .
N N3 0.7524(2) 0.3397(2) 0.13785(10) 0.0416(4) Uani d . 1 . .
N N2 0.6771(3) 0.3277(2) 0.19401(10) 0.0412(4) Uani d . 1 . .
H H2 0.6824 0.2389 0.2192 0.049 Uiso calc R 1 . .
N N1 0.6073(3) 0.5950(2) 0.17163(12) 0.0524(5) Uani d . 1 . .
H H1A 0.6662 0.5951 0.1406 0.063 Uiso calc R 1 . .
H H1B 0.5564 0.6827 0.1790 0.063 Uiso calc R 1 . .
C C3 0.9182(3) 0.2442(2) 0.06572(12) 0.0399(4) Uani d . 1 . .
C C2 0.8562(3) 0.2247(2) 0.13192(12) 0.0392(4) Uani d . 1 . .
C C8 0.8048(3) 0.3213(3) -0.00227(13) 0.0484(5) Uani d . 1 . .
H H8 0.6901 0.3597 -0.0059 0.058 Uiso calc R 1 . .
C C7 0.8590(4) 0.3422(3) -0.06482(14) 0.0525(6) Uani d . 1 . .
H H7 0.7820 0.3930 -0.1105 0.063 Uiso calc R 1 . .
C C6 1.0288(3) 0.2858(3) -0.05752(13) 0.0476(5) Uani d . 1 . .
C C5 1.1441(3) 0.2103(3) 0.00803(14) 0.0462(5) Uani d . 1 . .
C C4 1.0893(3) 0.1874(3) 0.07075(13) 0.0441(5) Uani d . 1 . .
H H4 1.1667 0.1345 0.1157 0.053 Uiso calc R 1 . .
C C1 0.5950(3) 0.4612(2) 0.20768(12) 0.0394(4) Uani d . 1 . .
C C9 0.9087(4) 0.0788(3) 0.18293(15) 0.0576(6) Uani d . 1 . .
H H9A 0.9228 0.1080 0.2352 0.086 Uiso calc R 1 . .
H H9B 1.0232 0.0362 0.1832 0.086 Uiso calc R 1 . .
H H9C 0.8139 -0.0020 0.1632 0.086 Uiso calc R 1 . .

loop_
_atom_site_aniso_label
_atom_site_aniso_U_11
_atom_site_aniso_U_22
_atom_site_aniso_U_33
_atom_site_aniso_U_12
_atom_site_aniso_U_13
_atom_site_aniso_U_23
Cl1 0.0482(4) 0.1172(7) 0.0786(5) 0.0102(3) 0.0398(3) -0.0058(4)
S1 0.0888(5) 0.0384(3) 0.0771(4) 0.0073(3) 0.0662(4) 0.0041(2)
F1 0.0798(10) 0.0817(10) 0.0629(9) -0.0066(8) 0.0519(8) 0.0007(8)
N3 0.0465(10) 0.0413(9) 0.0478(9) 0.0002(7) 0.0301(8) -0.0025(7)
N2 0.0518(10) 0.0363(8) 0.0485(9) 0.0031(7) 0.0336(8) 0.0005(7)
N1 0.0665(12) 0.0402(9) 0.0728(13) 0.0084(9) 0.0515(11) 0.0074(9)
C3 0.0403(10) 0.0401(10) 0.0458(10) -0.0019(8) 0.0235(9) -0.0053(8)
C2 0.0367(10) 0.0430(10) 0.0430(10) -0.0013(8) 0.0210(8) -0.0059(8)
C8 0.0451(11) 0.0575(13) 0.0495(12) 0.0048(10) 0.0260(10) 0.0009(10)
C7 0.0553(13) 0.0600(14) 0.0465(12) 0.0028(11) 0.0244(10) 0.0039(10)
C6 0.0557(13) 0.0503(12) 0.0493(12) -0.0102(10) 0.0340(10) -0.0075(9)
C5 0.0403(11) 0.0521(12) 0.0551(12) -0.0047(9) 0.0282(10) -0.0112(10)
C4 0.0407(11) 0.0513(12) 0.0455(11) 0.0016(9) 0.0220(9) -0.0036(9)
C1 0.0415(10) 0.0389(10) 0.0457(10) 0.0004(8) 0.0255(9) -0.0017(8)
C9 0.0665(15) 0.0605(14) 0.0584(14) 0.0217(12) 0.0379(12) 0.0113(11)

loop_
_atom_type_symbol
_atom_type_description
_atom_type_scat_dispersion_real
_atom_type_scat_dispersion_imag
_atom_type_scat_source
C C 0.0033 0.0016 'International Tables Vol C Tables 4.2.6.8 and 6.1.1.4'
H H 0.0000 0.0000 'International Tables Vol C Tables 4.2.6.8 and 6.1.1.4'
Cl Cl 0.1484 0.1585 'International Tables Vol C Tables 4.2.6.8 and 6.1.1.4'
F F 0.0171 0.0103 'International Tables Vol C Tables 4.2.6.8 and 6.1.1.4'
N N 0.0061 0.0033 'International Tables Vol C Tables 4.2.6.8 and 6.1.1.4'
S S 0.1246 0.1234 'International Tables Vol C Tables 4.2.6.8 and 6.1.1.4'

loop_
_geom_angle_atom_site_label_1
_geom_angle_atom_site_label_2
_geom_angle_atom_site_label_3
_geom_angle_site_symmetry_1
_geom_angle_site_symmetry_3
_geom_angle
_geom_angle_publ_flag
C2 N3 N2 . . 118.55(17) ?
C1 N2 N3 . . 116.98(16) ?
C1 N2 H2 . . 121.5 ?
N3 N2 H2 . . 121.5 ?
C1 N1 H1A . . 120.0 ?
C1 N1 H1B . . 120.0 ?
H1A N1 H1B . . 120.0 ?
C8 C3 C4 . . 119.05(19) ?
C8 C3 C2 . . 119.89(18) ?
C4 C3 C2 . . 121.06(19) ?
N3 C2 C3 . . 113.97(18) ?
N3 C2 C9 . . 125.24(19) ?
C3 C2 C9 . . 120.74(17) ?
C7 C8 C3 . . 121.3(2) ?
C7 C8 H8 . . 119.3 ?
C3 C8 H8 . . 119.3 ?
C6 C7 C8 . . 118.0(2) ?
C6 C7 H7 . . 121.0 ?
C8 C7 H7 . . 121.0 ?
F1 C6 C5 . . 119.1(2) ?
F1 C6 C7 . . 118.3(2) ?
C5 C6 C7 . . 122.5(2) ?
C6 C5 C4 . . 119.6(2) ?
C6 C5 Cl1 . . 120.06(17) ?
C4 C5 Cl1 . . 120.32(18) ?
C3 C4 C5 . . 119.5(2) ?
C3 C4 H4 . . 120.3 ?
C5 C4 H4 . . 120.3 ?
N1 C1 N2 . . 117.44(18) ?
N1 C1 S1 . . 121.95(15) ?
N2 C1 S1 . . 120.60(15) ?
C2 C9 H9A . . 109.5 ?
C2 C9 H9B . . 109.5 ?
H9A C9 H9B . . 109.5 ?
C2 C9 H9C . . 109.5 ?
H9A C9 H9C . . 109.5 ?
H9B C9 H9C . . 109.5 ?

loop_
_geom_bond_atom_site_label_1
_geom_bond_atom_site_label_2
_geom_bond_site_symmetry_2
_geom_bond_distance
_geom_bond_publ_flag
Cl1 C5 . 1.723(2) ?
S1 C1 . 1.681(2) ?
F1 C6 . 1.354(2) ?
N3 C2 . 1.279(3) ?
N3 N2 . 1.376(2) ?
N2 C1 . 1.345(2) ?
N2 H2 . 0.8600 ?
N1 C1 . 1.310(3) ?
N1 H1A . 0.8600 ?
N1 H1B . 0.8600 ?
C3 C8 . 1.386(3) ?
C3 C4 . 1.387(3) ?
C3 C2 . 1.484(3) ?
C2 C9 . 1.486(3) ?
C8 C7 . 1.383(3) ?
C8 H8 . 0.9300 ?
C7 C6 . 1.365(3) ?
C7 H7 . 0.9300 ?
C6 C5 . 1.356(3) ?
C5 C4 . 1.391(3) ?
C4 H4 . 0.9300 ?
C9 H9A . 0.9600 ?
C9 H9B . 0.9600 ?
C9 H9C . 0.9600 ?

loop_
_geom_hbond_atom_site_label_D
_geom_hbond_atom_site_label_H
_geom_hbond_atom_site_label_A
_geom_hbond_site_symmetry_A
_geom_hbond_distance_DH
_geom_hbond_distance_HA
_geom_hbond_distance_DA
_geom_hbond_angle_DHA
N1 H1B S1 2_655 0.86 2.50 3.327(2) 161
N2 H2 S1 2_645 0.86 2.73 3.4817(19) 147
N1 H1A F1 3_765 0.86 2.30 3.051(2) 146

loop_
_geom_torsion_atom_site_label_1
_geom_torsion_atom_site_label_2
_geom_torsion_atom_site_label_3
_geom_torsion_atom_site_label_4
_geom_torsion_site_symmetry_1
_geom_torsion_site_symmetry_2
_geom_torsion_site_symmetry_3
_geom_torsion_site_symmetry_4
_geom_torsion
_geom_torsion_publ_flag
C2 N3 N2 C1 . . . . 169.12(19) ?
N2 N3 C2 C3 . . . . 175.60(17) ?
N2 N3 C2 C9 . . . . -2.1(3) ?
C8 C3 C2 N3 . . . . -31.7(3) ?
C4 C3 C2 N3 . . . . 147.8(2) ?
C8 C3 C2 C9 . . . . 146.0(2) ?
C4 C3 C2 C9 . . . . -34.4(3) ?
C4 C3 C8 C7 . . . . 0.1(3) ?
C2 C3 C8 C7 . . . . 179.6(2) ?
C3 C8 C7 C6 . . . . -0.6(4) ?
C8 C7 C6 F1 . . . . 179.9(2) ?
C8 C7 C6 C5 . . . . 0.4(4) ?
F1 C6 C5 C4 . . . . -179.2(2) ?
C7 C6 C5 C4 . . . . 0.3(4) ?
F1 C6 C5 Cl1 . . . . 1.3(3) ?
C7 C6 C5 Cl1 . . . . -179.13(19) ?
C8 C3 C4 C5 . . . . 0.6(3) ?
C2 C3 C4 C5 . . . . -178.9(2) ?
C6 C5 C4 C3 . . . . -0.8(3) ?
Cl1 C5 C4 C3 . . . . 178.62(17) ?
N3 N2 C1 N1 . . . . -5.8(3) ?
N3 N2 C1 S1 . . . . 175.61(15) ?

loop_
_cod_related_entry_id
_cod_related_entry_database
_cod_related_entry_code
1 ChemSpider 30656412
